data_4101626
loop_
_publ_author_name
'Phillips, Anthony E.'
'Halder, Gregory J.'
'Chapman, Karena W.'
'Goodwin, Andrew L.'
'Kepert, Cameron J.'

_publ_contact_author
;
 Cameron J. Kepert
 School of Chemistry, F11
 University of Sydney
 NSW 2006
 Australia
;
_publ_contact_author_email c.kepert@chem.usyd.edu.au
_publ_contact_author_fax +61-2-9351-3329
_publ_contact_author_phone +61-2-9351-5741
_publ_section_title
;
 Zero thermal expansion in a flexible, stable framework:
 tetramethylammonium copper(I) zinc(II) cyanide.
;
_journal_issue 1
_journal_name_full 'Journal of the American Chemical Society'
_journal_page_first 10
_journal_page_last 11
_journal_paper_doi 10.1021/ja906895j
_journal_volume 132
_journal_year 2010
_chemical_formula_moiety 'C4 Cu N4 Zn, C4 H12 N'
_chemical_formula_sum 'C8 H12 Cu N5 Zn'
_chemical_formula_weight 307.14
_chemical_name_common
; 
 tetramethylammonium copper(I) zinc cyanide
;
_chemical_name_systematic
; 
 tetramethylammonium copper(I) zinc cyanide
;
_space_group_IT_number 198
_symmetry_cell_setting cubic
_symmetry_Int_Tables_number 198
_symmetry_space_group_name_Hall 'P 2ac 2ab 3'
_symmetry_space_group_name_H-M 'P 21 3'
_atom_sites_solution_hydrogens geom
_atom_sites_solution_primary direct
_atom_sites_solution_secondary difmap
_audit_creation_method SHELXL-97
_cell_angle_alpha 90.00
_cell_angle_beta 90.00
_cell_angle_gamma 90.00
_cell_formula_units_Z 4
_cell_length_a 11.6012(3)
_cell_length_b 11.6012(3)
_cell_length_c 11.6012(3)
_cell_measurement_reflns_used 2981
_cell_measurement_temperature 105(2)
_cell_measurement_theta_max 53.779
_cell_measurement_theta_min 4.966
_cell_volume 1561.38(7)
_computing_cell_refinement 'SMART (BrukerAXS, 1997)'
_computing_data_collection 'SMART (BrukerAXS, 1997)'
_computing_data_reduction 'SAINT+ (BrukerAXS, 1997)'
_computing_molecular_graphics 'Mercury 1.4.1'
_computing_publication_material XCIF
_computing_structure_refinement 'SHELXL-97 (Sheldrick, 1997)'
_computing_structure_solution 'SHELXS-97 (Sheldrick, 1990)'
_diffrn_ambient_temperature 100(2)
_diffrn_measured_fraction_theta_full 1.000
_diffrn_measured_fraction_theta_max 1.000
_diffrn_measurement_device_type 'Bruker SMART 1000 CCD'
_diffrn_measurement_method \w
_diffrn_radiation_monochromator graphite
_diffrn_radiation_source 'fine-focus sealed tube'
_diffrn_radiation_type MoK\a
_diffrn_radiation_wavelength 0.71073
_diffrn_reflns_av_R_equivalents 0.0000
_diffrn_reflns_av_sigmaI/netI 0.0199
_diffrn_reflns_limit_h_max 9
_diffrn_reflns_limit_h_min -9
_diffrn_reflns_limit_k_max 10
_diffrn_reflns_limit_k_min -10
_diffrn_reflns_limit_l_max 14
_diffrn_reflns_limit_l_min -14
_diffrn_reflns_number 1091
_diffrn_reflns_theta_full 26.35
_diffrn_reflns_theta_max 26.35
_diffrn_reflns_theta_min 1.76
_diffrn_standards_decay_% 0.00
_diffrn_standards_number 0
_exptl_absorpt_coefficient_mu 2.879
_exptl_absorpt_correction_T_max 0.708
_exptl_absorpt_correction_T_min 0.546
_exptl_absorpt_correction_type multi-scan
_exptl_absorpt_process_details 'SADABS, Bruker 1997'
_exptl_crystal_colour colourless
_exptl_crystal_density_diffrn 1.307
_exptl_crystal_density_method 'not measured'
_exptl_crystal_description octahedral
_exptl_crystal_F_000 616
_exptl_crystal_size_max 0.23
_exptl_crystal_size_mid 0.18
_exptl_crystal_size_min 0.12
_refine_diff_density_max 0.283
_refine_diff_density_min -0.253
_refine_diff_density_rms 0.046
_refine_ls_extinction_method none
_refine_ls_goodness_of_fit_ref 1.235
_refine_ls_hydrogen_treatment constr
_refine_ls_matrix_type full
_refine_ls_number_parameters 49
_refine_ls_number_reflns 1084
_refine_ls_number_restraints 0
_refine_ls_restrained_S_all 1.235
_refine_ls_R_factor_all 0.0235
_refine_ls_R_factor_gt 0.0222
_refine_ls_shift/su_max 0.001
_refine_ls_shift/su_mean 0.000
_refine_ls_structure_factor_coef Fsqd
_refine_ls_weighting_details 'calc w=1/[\s^2^(Fo^2^)+(0.0112P)^2^+0.6222P] where P=(Fo^2^+2Fc^2^)/3'
_refine_ls_weighting_scheme calc
_refine_ls_wR_factor_gt 0.0525
_refine_ls_wR_factor_ref 0.0533
_reflns_number_gt 1057
_reflns_number_total 1084
_reflns_threshold_expression >2\s(I)
_cod_data_source_file ja906895j_si_002.cif
_cod_data_source_block 100K
_cod_original_sg_symbol_H-M P213
_cod_database_code 4101626

loop_
_symmetry_equiv_pos_as_xyz
'x, y, z'
'-x+1/2, -y, z+1/2'
'-x, y+1/2, -z+1/2'
'x+1/2, -y+1/2, -z'
'z, x, y'
'z+1/2, -x+1/2, -y'
'-z+1/2, -x, y+1/2'
'-z, x+1/2, -y+1/2'
'y, z, x'
'-y, z+1/2, -x+1/2'
'y+1/2, -z+1/2, -x'
'-y+1/2, -z, x+1/2'

loop_
_atom_site_label
_atom_site_type_symbol
_atom_site_fract_x
_atom_site_fract_y
_atom_site_fract_z
_atom_site_U_iso_or_equiv
_atom_site_adp_type
_atom_site_occupancy
_atom_site_symmetry_multiplicity
_atom_site_calc_flag
_atom_site_refinement_flags
_atom_site_disorder_assembly
_atom_site_disorder_group
C1 C 0.4162(5) 0.5838(5) 0.0838(5) 0.056(3) Uani 1 3 d S . .
N2 N 0.1497(4) 0.6431(4) 0.3214(3) 0.0470(9) Uani 1 1 d . . .
C2 C 0.4131(4) 0.4050(4) -0.1212(4) 0.0413(10) Uani 1 1 d . . .
Cu1 Cu 0.51310(5) 0.48690(5) -0.01310(5) 0.0381(3) Uani 1 3 d S . .
Zn2 Zn 0.26113(5) 0.73887(5) 0.23887(5) 0.0334(2) Uani 1 3 d S . .
N1 N 0.3587(5) 0.6413(5) 0.1413(5) 0.055(2) Uani 1 3 d S . .
N100 N 0.2449(2) 0.7449(2) 0.7551(2) 0.0472(11) Uani 1 3 d S . .
C101 C 0.1714(4) 0.6714(4) 0.8286(4) 0.084(3) Uani 1 3 d S . .
H10A H 0.2195 0.6150 0.8691 0.125 Uiso 0.3333 1 calc PR . .
H10B H 0.1150 0.6309 0.7805 0.125 Uiso 0.3333 1 calc PR . .
H10C H 0.1309 0.7195 0.8850 0.125 Uiso 0.3333 1 calc PR . .
C102 C 0.3355(7) 0.7980(9) 0.8230(6) 0.208(6) Uani 1 1 d . . .
H10D H 0.3012 0.8405 0.8874 0.312 Uiso 1 1 calc R . .
H10E H 0.3796 0.8512 0.7744 0.312 Uiso 1 1 calc R . .
H10F H 0.3869 0.7381 0.8530 0.312 Uiso 1 1 calc R . .

loop_
_atom_site_aniso_label
_atom_site_aniso_U_11
_atom_site_aniso_U_22
_atom_site_aniso_U_33
_atom_site_aniso_U_23
_atom_site_aniso_U_13
_atom_site_aniso_U_12
C1 0.056(3) 0.056(3) 0.056(3) -0.009(3) 0.009(3) 0.009(3)
N2 0.043(2) 0.051(2) 0.046(2) 0.0036(18) 0.0038(17) -0.0063(18)
C2 0.036(2) 0.045(3) 0.043(2) 0.0059(19) 0.0070(19) 0.003(2)
Cu1 0.0381(3) 0.0381(3) 0.0381(3) -0.0041(2) 0.0041(2) 0.0041(2)
Zn2 0.0334(2) 0.0334(2) 0.0334(2) -0.0028(2) 0.0028(2) 0.0028(2)
N1 0.055(2) 0.055(2) 0.055(2) -0.011(2) 0.011(2) 0.011(2)
N100 0.0472(11) 0.0472(11) 0.0472(11) 0.0050(17) 0.0050(17) -0.0050(17)
C101 0.084(3) 0.084(3) 0.084(3) 0.020(2) 0.020(2) -0.020(2)
C102 0.155(7) 0.376(15) 0.093(5) 0.012(7) -0.016(5) -0.187(9)

loop_
_atom_type_symbol
_atom_type_description
_atom_type_scat_dispersion_real
_atom_type_scat_dispersion_imag
_atom_type_scat_source
C C 0.0033 0.0016 'International Tables Vol C Tables 4.2.6.8 and 6.1.1.4'
H H 0.0000 0.0000 'International Tables Vol C Tables 4.2.6.8 and 6.1.1.4'
N N 0.0061 0.0033 'International Tables Vol C Tables 4.2.6.8 and 6.1.1.4'
Cu Cu 0.3201 1.2651 'International Tables Vol C Tables 4.2.6.8 and 6.1.1.4'
Zn Zn 0.2839 1.4301 'International Tables Vol C Tables 4.2.6.8 and 6.1.1.4'

loop_
_geom_angle_atom_site_label_1
_geom_angle_atom_site_label_2
_geom_angle_atom_site_label_3
_geom_angle
_geom_angle_site_symmetry_1
_geom_angle_site_symmetry_3
_geom_angle_publ_flag
N1 C1 Cu1 180.0(11) . . ?
C2 N2 Zn2 172.9(3) 2_565 . ?
N2 C2 Cu1 175.8(3) 2_564 . ?
C1 Cu1 C2 107.96(14) . 7_564 ?
C1 Cu1 C2 107.96(14) . . ?
C2 Cu1 C2 110.94(13) 7_564 . ?
C1 Cu1 C2 107.96(14) . 10_655 ?
C2 Cu1 C2 110.94(13) 7_564 10_655 ?
C2 Cu1 C2 110.94(13) . 10_655 ?
N2 Zn2 N2 109.28(13) 10_655 . ?
N2 Zn2 N2 109.28(13) 10_655 7_564 ?
N2 Zn2 N2 109.28(13) . 7_564 ?
N2 Zn2 N1 109.66(13) 10_655 . ?
N2 Zn2 N1 109.66(13) . . ?
N2 Zn2 N1 109.66(13) 7_564 . ?
C1 N1 Zn2 180.0(10) . . ?
C102 N100 C102 108.5(3) . 8_656 ?
C102 N100 C102 108.5(3) . 11_466 ?
C102 N100 C102 108.5(3) 8_656 11_466 ?
C102 N100 C101 110.5(3) . . ?
C102 N100 C101 110.5(3) 8_656 . ?
C102 N100 C101 110.5(3) 11_466 . ?
N100 C101 H10A 109.5 . . ?
N100 C101 H10B 109.5 . . ?
H10A C101 H10B 109.5 . . ?
N100 C101 H10C 109.5 . . ?
H10A C101 H10C 109.5 . . ?
H10B C101 H10C 109.5 . . ?
N100 C102 H10D 109.5 . . ?
N100 C102 H10E 109.5 . . ?
H10D C102 H10E 109.5 . . ?
N100 C102 H10F 109.5 . . ?
H10D C102 H10F 109.5 . . ?
H10E C102 H10F 109.5 . . ?

loop_
_geom_bond_atom_site_label_1
_geom_bond_atom_site_label_2
_geom_bond_distance
_geom_bond_site_symmetry_2
_geom_bond_publ_flag
C1 N1 1.155(13) . ?
C1 Cu1 1.947(10) . ?
N2 C2 1.134(6) 2_565 ?
N2 Zn2 1.955(4) . ?
C2 N2 1.134(6) 2_564 ?
C2 Cu1 1.955(5) . ?
Cu1 C2 1.955(5) 7_564 ?
Cu1 C2 1.955(5) 10_655 ?
Zn2 N2 1.955(4) 10_655 ?
Zn2 N2 1.955(4) 7_564 ?
Zn2 N1 1.961(9) . ?
N100 C102 1.451(6) . ?
N100 C102 1.451(6) 8_656 ?
N100 C102 1.451(6) 11_466 ?
N100 C101 1.478(8) . ?
C101 H10A 0.9800 . ?
C101 H10B 0.9800 . ?
C101 H10C 0.9800 . ?
C102 H10D 0.9800 . ?
C102 H10E 0.9800 . ?
C102 H10F 0.9800 . ?
